data_7126651
loop_
_publ_author_name
'Yanagisawa, Junichi'
'Hiraoka, Tomoaki'
'Kobayashi, Fumiya'
'Saito, Daisuke'
'Yoshida, Masaki'
'Kato, Masako'
'Takeiri, Fumitaka'
'Kobayashi, Genki'
'Ohba, Masaaki'
'Lindoy, Leonard F.'
'Ohtani, Ryo'
'Hayami, Shinya'

_publ_section_title
;
 Luminescent ionic liquid formed from a melted rhenium(v) cluster.
;
_journal_issue 57
_journal_name_full 'Chemical communications (Cambridge, England)'
_journal_page_first 7957
_journal_page_last 7960
_journal_paper_doi 10.1039/d0cc02937h
_journal_volume 56
_journal_year 2020
_chemical_formula_sum 'C64 H84 N36 O4 Re4'
_chemical_formula_weight 2166.47
_chemical_melting_point 489
_chemical_name_systematic EmImRe_H2O_100K
_space_group_crystal_system monoclinic
_space_group_IT_number 14
_space_group_name_Hall '-P 2ybc'
_space_group_name_H-M_alt 'P 1 21/c 1'
_atom_sites_solution_hydrogens mixed
_audit_creation_method SHELXL-2018/3
_audit_update_record
;
2020-04-09 deposited with the CCDC.	2020-06-08 downloaded from the CCDC.
;
_cell_angle_alpha 90
_cell_angle_beta 109.5160(10)
_cell_angle_gamma 90
_cell_formula_units_Z 2
_cell_length_a 14.0768(15)
_cell_length_b 14.8467(16)
_cell_length_c 20.953(2)
_cell_measurement_reflns_used 9124
_cell_measurement_temperature 100(2)
_cell_measurement_theta_max 1.000
_cell_measurement_theta_min 0.671
_cell_volume 4127.5(7)
_computing_structure_refinement 'SHELXL-2018/3 (Sheldrick, 2018)'
_computing_structure_solution 'SHELXT 2014/4 (Sheldrick, 2014)'
_diffrn_ambient_temperature 100(2)
_diffrn_detector_area_resol_mean 10.000
_diffrn_measured_fraction_theta_full 1.000
_diffrn_measured_fraction_theta_max 0.946
_diffrn_measurement_device_type 'Rigaku XtaLAB mini II'
_diffrn_measurement_method \w
_diffrn_radiation_type MoK\a
_diffrn_radiation_wavelength 0.71073
_diffrn_reflns_av_R_equivalents 0.0406
_diffrn_reflns_av_unetI/netI 0.0296
_diffrn_reflns_Laue_measured_fraction_full 1.000
_diffrn_reflns_Laue_measured_fraction_max 0.946
_diffrn_reflns_limit_h_max 19
_diffrn_reflns_limit_h_min -18
_diffrn_reflns_limit_k_max 20
_diffrn_reflns_limit_k_min -19
_diffrn_reflns_limit_l_max 28
_diffrn_reflns_limit_l_min -27
_diffrn_reflns_number 49500
_diffrn_reflns_point_group_measured_fraction_full 1.000
_diffrn_reflns_point_group_measured_fraction_max 0.946
_diffrn_reflns_theta_full 25.242
_diffrn_reflns_theta_max 29.112
_diffrn_reflns_theta_min 1.535
_exptl_absorpt_coefficient_mu 5.913
_exptl_absorpt_correction_T_max 1.000
_exptl_absorpt_correction_T_min 0.671
_exptl_absorpt_correction_type multi-scan
_exptl_crystal_colour yellow
_exptl_crystal_density_diffrn 1.743
_exptl_crystal_density_method 'not measured'
_exptl_crystal_description nONE
_exptl_crystal_F_000 2104
_exptl_crystal_preparation Luminescent
_exptl_crystal_recrystallization_method 'Re-crystallisation from solvent: Ethanol'
_exptl_crystal_size_max 1.0
_exptl_crystal_size_mid 0.5
_exptl_crystal_size_min 0.1
_refine_diff_density_max 1.713
_refine_diff_density_min -2.077
_refine_diff_density_rms 0.142
_refine_ls_extinction_method none
_refine_ls_goodness_of_fit_ref 1.063
_refine_ls_hydrogen_treatment constr
_refine_ls_matrix_type full
_refine_ls_number_parameters 502
_refine_ls_number_reflns 10502
_refine_ls_number_restraints 0
_refine_ls_restrained_S_all 1.063
_refine_ls_R_factor_all 0.0275
_refine_ls_R_factor_gt 0.0254
_refine_ls_shift/su_max 0.004
_refine_ls_shift/su_mean 0.000
_refine_ls_structure_factor_coef Fsqd
_refine_ls_weighting_details 'w=1/[\s^2^(Fo^2^)+(0.0297P)^2^+10.0461P] where P=(Fo^2^+2Fc^2^)/3'
_refine_ls_weighting_scheme calc
_refine_ls_wR_factor_gt 0.0641
_refine_ls_wR_factor_ref 0.0651
_reflns_Friedel_coverage 0.000
_reflns_number_gt 9895
_reflns_number_total 10502
_reflns_threshold_expression 'I > 2\s(I)'
_cod_data_source_file d0cc02937h2.cif
_cod_data_source_block 20191120_emimre_100k_re_a
_cod_depositor_comments 'Adding full bibliography for 7126649--7126651.cif.'
_cod_original_cell_volume 4127.4(8)
_cod_original_sg_symbol_H-M 'P 21/c'
_cod_database_code 7126651
_shelx_shelxl_version_number 2018/3
_shelx_space_group_comment
;
The symmetry employed for this shelxl refinement is uniquely defined
by the following loop, which should always be used as a source of
symmetry information in preference to the above space-group names.
They are only intended as comments.
;

loop_
_space_group_symop_operation_xyz
'x, y, z'
'-x, y+1/2, -z+1/2'
'-x, -y, -z'
'x, -y-1/2, z-1/2'

loop_
_atom_site_label
_atom_site_type_symbol
_atom_site_fract_x
_atom_site_fract_y
_atom_site_fract_z
_atom_site_U_iso_or_equiv
_atom_site_adp_type
_atom_site_occupancy
_atom_site_site_symmetry_order
_atom_site_calc_flag
_atom_site_refinement_flags_posn
_atom_site_refinement_flags_adp
_atom_site_refinement_flags_occupancy
_atom_site_disorder_assembly
_atom_site_disorder_group
Re01 Re 0.42052(2) 0.74108(2) 0.43389(2) 0.01048(4) Uani 1 1 d . . . . .
Re02 Re 0.79434(2) 0.56329(2) 0.53673(2) 0.01097(4) Uani 1 1 d . . . . .
N17 N 0.6527(2) 0.39278(18) 0.54404(13) 0.0144(5) Uani 1 1 d . . . . .
O004 O 0.3397(3) 0.5655(2) 0.15429(15) 0.0392(7) Uani 1 1 d G . . . .
H00D H 0.360477 0.580770 0.195870 0.059 Uiso 1 1 d G U . . .
H00E H 0.366248 0.603798 0.135211 0.059 Uiso 1 1 d G U . . .
C20 C 0.7011(2) 0.4535(2) 0.53992(15) 0.0120(5) Uani 1 1 d . . . . .
N006 N 0.5786(2) 0.6314(3) 0.77995(16) 0.0314(7) Uani 1 1 d . . . . .
N15 N 0.7923(2) 0.6252(2) 0.68570(15) 0.0229(6) Uani 1 1 d . . . . .
N008 N 0.6370(2) 0.63908(18) 0.49886(13) 0.0151(5) Uani 1 1 d . . . . .
C009 C 0.7914(2) 0.6035(2) 0.63289(16) 0.0167(6) Uani 1 1 d . . . . .
C21 C 0.5593(2) 0.6735(2) 0.47658(14) 0.0114(5) Uani 1 1 d . . . . .
N00B N 0.5179(2) 0.58171(19) 0.67785(14) 0.0180(5) Uani 1 1 d . . . . .
N00C N 0.6489(3) 0.9294(2) 0.57408(19) 0.0350(8) Uani 1 1 d . . . . .
N00D N 0.8406(2) 0.3104(2) 0.40192(17) 0.0276(7) Uani 1 1 d . . . . .
N00E N 0.8897(3) 0.7616(2) 0.52713(17) 0.0280(7) Uani 1 1 d . . . . .
C00F C 0.4182(2) 0.7758(2) 0.53120(16) 0.0168(6) Uani 1 1 d . . . . .
N00G N 0.8747(2) 0.3629(2) 0.31600(17) 0.0266(7) Uani 1 1 d . . . . .
N00H N 0.6181(3) 0.8908(2) 0.66500(19) 0.0355(8) Uani 1 1 d . . . . .
N00I N 0.9032(2) 0.50667(19) 0.56429(14) 0.0195(6) Uani 1 1 d . . . . .
C00J C 0.2669(3) 0.7777(2) 0.39512(17) 0.0210(7) Uani 1 1 d . . . . .
N16 N 0.7507(2) 0.5330(2) 0.37508(16) 0.0281(7) Uani 1 1 d . . . . .
N14 N 0.3878(3) 0.6394(2) 0.28963(15) 0.0262(7) Uani 1 1 d . . . . .
C00M C 0.8546(2) 0.6917(2) 0.52899(16) 0.0180(6) Uani 1 1 d . . . . .
N12 N 0.4133(2) 0.7973(2) 0.58274(16) 0.0282(7) Uani 1 1 d . . . . .
N10 N 0.0697(3) 0.6133(2) 0.2346(2) 0.0393(9) Uani 1 1 d . . . . .
C00P C 0.7637(2) 0.5441(2) 0.43140(17) 0.0174(6) Uani 1 1 d . . . . .
C22 C 0.4005(2) 0.6745(2) 0.34101(16) 0.0171(6) Uani 1 1 d . . . . .
N11 N 0.4674(2) 0.83809(19) 0.41664(14) 0.0191(6) Uani 1 1 d . . . . .
C00S C 0.5113(3) 0.5441(3) 0.61168(17) 0.0237(7) Uani 1 1 d . . . . .
H00A H 0.461382 0.495471 0.599805 0.036 Uiso 1 1 calc R U . . .
H00B H 0.577252 0.520216 0.613873 0.036 Uiso 1 1 calc R U . . .
H00C H 0.490976 0.591477 0.577212 0.036 Uiso 1 1 calc R U . . .
N13 N 0.1835(3) 0.7981(3) 0.37233(19) 0.0369(8) Uani 1 1 d . . . . .
N9 N -0.0105(3) 0.6697(3) 0.2972(2) 0.0421(9) Uani 1 1 d . . . . .
C00V C 0.8960(3) 0.3691(2) 0.3821(2) 0.0256(7) Uani 1 1 d . . . . .
H00V H 0.943687 0.409320 0.411019 0.031 Uiso 1 1 calc R U . . .
C00W C 0.4763(3) 0.6432(3) 0.7596(2) 0.0310(8) Uani 1 1 d . . . . .
H00W H 0.439258 0.669511 0.785300 0.037 Uiso 1 1 calc R U . . .
C00X C 0.4384(3) 0.6103(3) 0.6963(2) 0.0298(8) Uani 1 1 d . . . . .
H00X H 0.369150 0.607504 0.669344 0.036 Uiso 1 1 calc R U . . .
C00Y C 0.6070(3) 0.9554(3) 0.6188(2) 0.0338(9) Uani 1 1 d . . . . .
H00Y H 0.574118 1.011428 0.618237 0.041 Uiso 1 1 calc R U . . .
C00Z C 0.6010(3) 0.5946(3) 0.72891(18) 0.0325(9) Uani 1 1 d . . . . .
H00Z H 0.666921 0.579890 0.729416 0.039 Uiso 1 1 calc R U . . .
C010 C -0.0542(3) 0.7034(3) 0.2320(3) 0.0432(11) Uani 1 1 d . . . . .
H010 H -0.108945 0.744539 0.217527 0.052 Uiso 1 1 calc R U . . .
C011 C 0.0649(3) 0.6173(3) 0.2968(2) 0.0420(11) Uani 1 1 d . . . . .
H011 H 0.109182 0.586907 0.335111 0.050 Uiso 1 1 calc R U . . .
C012 C 0.9176(3) 0.4187(3) 0.2747(2) 0.0337(9) Uani 1 1 d . . . . .
H01K H 0.941646 0.379976 0.244820 0.040 Uiso 1 1 calc R U . . .
H01L H 0.975676 0.453394 0.304384 0.040 Uiso 1 1 calc R U . . .
C013 C -0.0049(3) 0.6673(3) 0.1930(3) 0.0435(12) Uani 1 1 d . . . . .
H013 H -0.018893 0.677251 0.145985 0.052 Uiso 1 1 calc R U . . .
C014 C 0.8017(3) 0.2973(3) 0.2918(2) 0.0342(9) Uani 1 1 d . . . . .
H014 H 0.772216 0.278881 0.245946 0.041 Uiso 1 1 calc R U . . .
C015 C 0.6882(3) 0.8438(3) 0.5922(3) 0.0395(11) Uani 1 1 d . . . . .
H015 H 0.722951 0.808394 0.569291 0.047 Uiso 1 1 calc R U . . .
C016 C 0.8427(3) 0.2941(3) 0.4713(2) 0.0389(10) Uani 1 1 d . . . . .
H01M H 0.867754 0.233125 0.485240 0.058 Uiso 1 1 calc R U . . .
H01N H 0.774429 0.300191 0.473398 0.058 Uiso 1 1 calc R U . . .
H01O H 0.887235 0.338092 0.501838 0.058 Uiso 1 1 calc R U . . .
C017 C 0.6678(3) 0.8206(3) 0.6479(3) 0.0408(11) Uani 1 1 d . . . . .
H017 H 0.684812 0.765092 0.671483 0.049 Uiso 1 1 calc R U . . .
C018 C 0.7804(3) 0.2647(3) 0.3450(2) 0.0346(10) Uani 1 1 d . . . . .
H018 H 0.732859 0.218811 0.344061 0.042 Uiso 1 1 calc R U . . .
C019 C 0.6516(4) 0.9829(3) 0.5158(2) 0.0439(11) Uani 1 1 d . . . . .
H01C H 0.619258 1.041925 0.516320 0.053 Uiso 1 1 calc R U . . .
H01D H 0.612652 0.951433 0.473477 0.053 Uiso 1 1 calc R U . . .
C01A C 0.1419(5) 0.5599(4) 0.2147(4) 0.0664(18) Uani 1 1 d . . . . .
H01S H 0.202834 0.595678 0.220675 0.100 Uiso 1 1 calc R U . . .
H01T H 0.112077 0.542363 0.167086 0.100 Uiso 1 1 calc R U . . .
H01U H 0.159539 0.505808 0.243002 0.100 Uiso 1 1 calc R U . . .
C01B C 0.5814(4) 0.8936(4) 0.7229(2) 0.0476(12) Uani 1 1 d . . . . .
H01E H 0.638826 0.897620 0.765013 0.071 Uiso 1 1 calc R U . . .
H01F H 0.542970 0.838654 0.723412 0.071 Uiso 1 1 calc R U . . .
H01G H 0.537784 0.946236 0.718818 0.071 Uiso 1 1 calc R U . . .
C01C C 0.6546(5) 0.6440(6) 0.8484(3) 0.0250(19) Uiso 0.65(2) 1 d . . P A 1
H01A H 0.626962 0.623395 0.883591 0.030 Uiso 0.65(2) 1 calc R U P A 1
H01B H 0.715909 0.608437 0.852629 0.030 Uiso 0.65(2) 1 calc R U P A 1
C01D C 0.8389(4) 0.4813(3) 0.2333(2) 0.0437(11) Uani 1 1 d . . . . .
H01P H 0.784603 0.446733 0.201023 0.066 Uiso 1 1 calc R U . . .
H01Q H 0.868557 0.522466 0.208566 0.066 Uiso 1 1 calc R U . . .
H01R H 0.811635 0.516119 0.262977 0.066 Uiso 1 1 calc R U . . .
C01E C 0.7557(4) 0.9973(4) 0.5166(3) 0.0560(14) Uani 1 1 d . . . . .
H01H H 0.754858 1.036612 0.478866 0.084 Uiso 1 1 calc R U . . .
H01I H 0.785953 0.939262 0.512068 0.084 Uiso 1 1 calc R U . . .
H01J H 0.795396 1.025646 0.559478 0.084 Uiso 1 1 calc R U . . .
C01F C -0.0474(5) 0.6865(4) 0.3562(3) 0.0610(16) Uani 1 1 d . . . . .
H01V H -0.111828 0.654370 0.348781 0.073 Uiso 1 1 calc R U . . .
H01W H 0.002529 0.663313 0.398449 0.073 Uiso 1 1 calc R U . . .
C23 C -0.0624(6) 0.7854(7) 0.3629(5) 0.096(3) Uani 1 1 d . . . . .
H23A H -0.105608 0.809515 0.319373 0.144 Uiso 1 1 calc R U . . .
H23B H 0.003086 0.815992 0.376556 0.144 Uiso 1 1 calc R U . . .
H23C H -0.094369 0.795576 0.397296 0.144 Uiso 1 1 calc R U . . .
O5 O 0.0223(12) 0.5075(12) 0.0382(7) 0.173(6) Uiso 0.6 1 d . . P B 1
O5A O 0.0398(12) 0.6095(11) 0.0516(8) 0.105(5) Uiso 0.4 1 d . . P C 2
C24 C 0.6796(6) 0.7412(5) 0.8572(4) 0.0354(16) Uani 0.6 1 d . . P A 1
H24A H 0.714571 0.759146 0.825837 0.053 Uiso 0.6 1 calc R U P A 1
H24B H 0.723263 0.752456 0.903819 0.053 Uiso 0.6 1 calc R U P A 1
H24C H 0.617382 0.776270 0.847598 0.053 Uiso 0.6 1 calc R U P A 1
C24A C 0.7503(13) 0.6666(13) 0.8542(9) 0.074(5) Uiso 0.4 1 d . . P A 2
H24D H 0.757608 0.611232 0.830757 0.111 Uiso 0.4 1 calc R U P A 2
H24E H 0.787244 0.660332 0.902761 0.111 Uiso 0.4 1 calc R U P A 2
H24F H 0.777604 0.717523 0.836146 0.111 Uiso 0.4 1 calc R U P A 2
C0AA C 0.6414(10) 0.6827(14) 0.8435(6) 0.031(4) Uiso 0.35(2) 1 d . . P A 2
H0AA H 0.626403 0.747916 0.837700 0.038 Uiso 0.35(2) 1 calc R U P A 2
H0AB H 0.624773 0.661353 0.883253 0.038 Uiso 0.35(2) 1 calc R U P A 2

loop_
_atom_site_aniso_label
_atom_site_aniso_U_11
_atom_site_aniso_U_22
_atom_site_aniso_U_33
_atom_site_aniso_U_23
_atom_site_aniso_U_13
_atom_site_aniso_U_12
Re01 0.01090(6) 0.01089(6) 0.00935(6) 0.00142(4) 0.00298(4) 0.00105(4)
Re02 0.00743(6) 0.01276(6) 0.01024(6) -0.00008(4) -0.00033(4) -0.00081(4)
N17 0.0144(12) 0.0161(12) 0.0122(12) -0.0006(10) 0.0037(10) -0.0001(10)
O004 0.054(2) 0.0415(18) 0.0211(14) -0.0029(12) 0.0113(14) -0.0116(14)
C20 0.0098(13) 0.0151(13) 0.0092(13) 0.0008(11) 0.0005(10) 0.0019(11)
N006 0.0243(16) 0.052(2) 0.0174(14) -0.0063(14) 0.0063(12) -0.0073(15)
N15 0.0243(15) 0.0250(15) 0.0161(14) -0.0037(12) 0.0027(11) -0.0038(12)
N008 0.0142(12) 0.0152(12) 0.0144(12) -0.0016(10) 0.0026(10) -0.0023(10)
C009 0.0152(14) 0.0152(14) 0.0168(15) -0.0002(12) 0.0017(12) -0.0015(11)
C21 0.0122(13) 0.0129(13) 0.0084(12) -0.0014(10) 0.0024(10) -0.0020(10)
N00B 0.0211(14) 0.0196(13) 0.0132(12) -0.0008(10) 0.0056(11) 0.0026(11)
N00C 0.0309(18) 0.0254(17) 0.0357(19) -0.0094(14) -0.0062(15) 0.0061(13)
N00D 0.0154(14) 0.0287(16) 0.0368(18) -0.0138(14) 0.0061(13) -0.0013(12)
N00E 0.0293(17) 0.0226(15) 0.0290(17) 0.0020(13) 0.0053(14) -0.0088(12)
C00F 0.0147(15) 0.0206(15) 0.0152(15) -0.0020(12) 0.0053(12) -0.0015(12)
N00G 0.0118(13) 0.0291(16) 0.0338(17) -0.0086(13) 0.0010(12) 0.0014(11)
N00H 0.0245(17) 0.0280(17) 0.044(2) -0.0056(15) -0.0024(15) -0.0012(13)
N00I 0.0150(13) 0.0210(14) 0.0191(13) -0.0004(11) 0.0011(11) -0.0021(10)
C00J 0.0198(16) 0.0227(16) 0.0191(16) 0.0053(13) 0.0048(13) 0.0055(13)
N16 0.0257(16) 0.0385(18) 0.0193(15) -0.0043(13) 0.0061(12) 0.0031(14)
N14 0.0381(18) 0.0261(16) 0.0151(14) 0.0006(12) 0.0099(13) 0.0034(13)
C00M 0.0153(15) 0.0208(16) 0.0155(14) -0.0018(12) 0.0021(12) -0.0010(12)
N12 0.0285(16) 0.0352(18) 0.0223(15) -0.0100(13) 0.0105(13) -0.0081(14)
N10 0.0259(17) 0.0290(18) 0.057(2) 0.0170(17) 0.0053(16) -0.0007(14)
C00P 0.0115(14) 0.0206(15) 0.0189(16) -0.0004(12) 0.0034(12) 0.0013(12)
C22 0.0199(15) 0.0165(15) 0.0140(14) 0.0047(12) 0.0047(12) 0.0032(12)
N11 0.0214(14) 0.0161(13) 0.0213(14) 0.0020(11) 0.0091(11) 0.0020(10)
C00S 0.0326(19) 0.0255(17) 0.0132(15) -0.0013(13) 0.0080(14) 0.0063(15)
N13 0.0218(17) 0.047(2) 0.039(2) 0.0144(17) 0.0057(14) 0.0088(15)
N9 0.035(2) 0.0316(19) 0.046(2) 0.0038(17) -0.0053(17) 0.0006(15)
C00V 0.0131(15) 0.0245(17) 0.0328(19) -0.0093(15) -0.0008(14) -0.0002(13)
C00W 0.0271(19) 0.040(2) 0.0272(19) -0.0131(17) 0.0112(16) -0.0010(16)
C00X 0.0194(17) 0.042(2) 0.0260(18) -0.0148(17) 0.0053(14) 0.0029(15)
C00Y 0.027(2) 0.0275(19) 0.034(2) -0.0093(17) -0.0068(16) 0.0050(15)
C00Z 0.0198(17) 0.062(3) 0.0154(16) -0.0011(17) 0.0054(14) 0.0050(18)
C010 0.027(2) 0.032(2) 0.054(3) 0.013(2) -0.008(2) 0.0026(17)
C011 0.028(2) 0.039(2) 0.043(3) 0.017(2) -0.0093(18) 0.0019(18)
C012 0.0210(19) 0.038(2) 0.036(2) 0.0001(18) 0.0013(16) -0.0017(16)
C013 0.026(2) 0.044(3) 0.048(3) 0.025(2) -0.0056(19) -0.0081(18)
C014 0.0203(18) 0.036(2) 0.041(2) -0.0223(19) 0.0038(16) -0.0061(16)
C015 0.030(2) 0.025(2) 0.051(3) -0.0134(19) -0.0026(19) 0.0075(16)
C016 0.033(2) 0.045(3) 0.041(2) -0.013(2) 0.0155(19) -0.0044(19)
C017 0.030(2) 0.025(2) 0.054(3) -0.0008(19) -0.004(2) 0.0024(16)
C018 0.025(2) 0.036(2) 0.044(2) -0.0206(19) 0.0127(18) -0.0135(16)
C019 0.043(3) 0.044(3) 0.031(2) -0.0120(19) -0.0046(19) 0.008(2)
C01A 0.059(4) 0.049(3) 0.106(5) 0.027(3) 0.047(4) 0.011(3)
C01B 0.043(3) 0.056(3) 0.037(2) -0.003(2) 0.004(2) -0.007(2)
C01D 0.049(3) 0.039(2) 0.038(2) 0.004(2) 0.008(2) 0.002(2)
C01E 0.056(3) 0.067(4) 0.040(3) 0.008(3) 0.010(2) 0.006(3)
C01F 0.088(5) 0.044(3) 0.041(3) -0.005(2) 0.009(3) 0.004(3)
C23 0.072(5) 0.129(8) 0.090(6) -0.003(5) 0.031(4) -0.010(5)
C24 0.030(4) 0.034(4) 0.040(4) -0.011(3) 0.008(3) -0.003(3)

loop_
_atom_type_symbol
_atom_type_description
_atom_type_scat_dispersion_real
_atom_type_scat_dispersion_imag
_atom_type_scat_source
C C 0.0033 0.0016 'International Tables Vol C Tables 4.2.6.8 and 6.1.1.4'
H H 0.0000 0.0000 'International Tables Vol C Tables 4.2.6.8 and 6.1.1.4'
N N 0.0061 0.0033 'International Tables Vol C Tables 4.2.6.8 and 6.1.1.4'
O O 0.0106 0.0060 'International Tables Vol C Tables 4.2.6.8 and 6.1.1.4'
Re Re -1.0185 7.2310 'International Tables Vol C Tables 4.2.6.8 and 6.1.1.4'

loop_
_geom_angle_atom_site_label_1
_geom_angle_atom_site_label_2
_geom_angle_atom_site_label_3
_geom_angle
_geom_angle_site_symmetry_1
_geom_angle_site_symmetry_3
_geom_angle_publ_flag
N11 Re01 C21 97.18(13) . . ?
N11 Re01 C00J 97.01(14) . . ?
C21 Re01 C00J 165.78(13) . . ?
N11 Re01 C00F 97.62(13) . . ?
C21 Re01 C00F 91.00(12) . . ?
C00J Re01 C00F 87.97(13) . . ?
N11 Re01 C22 98.33(13) . . ?
C21 Re01 C22 89.29(11) . . ?
C00J Re01 C22 87.81(13) . . ?
C00F Re01 C22 163.88(13) . . ?
N11 Re01 N17 177.46(12) . 3_666 ?
C21 Re01 N17 85.36(10) . 3_666 ?
C00J Re01 N17 80.45(12) . 3_666 ?
C00F Re01 N17 82.39(11) . 3_666 ?
C22 Re01 N17 81.57(11) . 3_666 ?
N00I Re02 C20 96.26(13) . . ?
N00I Re02 C00M 97.75(13) . . ?
C20 Re02 C00M 165.82(12) . . ?
N00I Re02 C009 96.90(13) . . ?
C20 Re02 C009 88.70(12) . . ?
C00M Re02 C009 87.41(12) . . ?
N00I Re02 C00P 97.81(13) . . ?
C20 Re02 C00P 90.97(12) . . ?
C00M Re02 C00P 89.34(13) . . ?
C009 Re02 C00P 165.24(12) . . ?
N00I Re02 N008 177.92(12) . . ?
C20 Re02 N008 81.71(10) . . ?
C00M Re02 N008 84.27(11) . . ?
C009 Re02 N008 82.63(11) . . ?
C00P Re02 N008 82.72(11) . . ?
C20 N17 Re01 170.1(2) . 3_666 ?
H00D O004 H00E 104.4 . . ?
N17 C20 Re02 177.4(3) . . ?
C00Z N006 C00W 108.0(3) . . ?
C00Z N006 C01C 122.7(4) . . ?
C00W N006 C01C 128.8(4) . . ?
C00Z N006 C0AA 132.8(6) . . ?
C00W N006 C0AA 116.7(6) . . ?
C21 N008 Re02 175.8(2) . . ?
N15 C009 Re02 178.4(3) . . ?
N008 C21 Re01 177.3(3) . . ?
C00Z N00B C00X 108.4(3) . . ?
C00Z N00B C00S 125.8(3) . . ?
C00X N00B C00S 125.8(3) . . ?
C00Y N00C C015 107.8(4) . . ?
C00Y N00C C019 125.1(4) . . ?
C015 N00C C019 127.1(4) . . ?
C00V N00D C018 107.9(3) . . ?
C00V N00D C016 126.9(3) . . ?
C018 N00D C016 125.2(4) . . ?
N12 C00F Re01 176.8(3) . . ?
C00V N00G C014 108.4(3) . . ?
C00V N00G C012 125.9(3) . . ?
C014 N00G C012 125.7(4) . . ?
C00Y N00H C017 107.7(4) . . ?
C00Y N00H C01B 126.2(4) . . ?
C017 N00H C01B 126.1(4) . . ?
N13 C00J Re01 178.1(3) . . ?
N00E C00M Re02 177.6(3) . . ?
C011 N10 C013 108.5(4) . . ?
C011 N10 C01A 125.0(4) . . ?
C013 N10 C01A 126.5(5) . . ?
N16 C00P Re02 177.6(3) . . ?
N14 C22 Re01 178.5(3) . . ?
N00B C00S H00A 109.5 . . ?
N00B C00S H00B 109.5 . . ?
H00A C00S H00B 109.5 . . ?
N00B C00S H00C 109.5 . . ?
H00A C00S H00C 109.5 . . ?
H00B C00S H00C 109.5 . . ?
C011 N9 C010 107.3(4) . . ?
C011 N9 C01F 126.9(4) . . ?
C010 N9 C01F 125.7(4) . . ?
N00G C00V N00D 109.4(3) . . ?
N00G C00V H00V 125.3 . . ?
N00D C00V H00V 125.3 . . ?
C00X C00W N006 106.9(3) . . ?
C00X C00W H00W 126.6 . . ?
N006 C00W H00W 126.6 . . ?
C00W C00X N00B 107.4(3) . . ?
C00W C00X H00X 126.3 . . ?
N00B C00X H00X 126.3 . . ?
N00C C00Y N00H 109.4(4) . . ?
N00C C00Y H00Y 125.3 . . ?
N00H C00Y H00Y 125.3 . . ?
N00B C00Z N006 109.3(3) . . ?
N00B C00Z H00Z 125.4 . . ?
N006 C00Z H00Z 125.4 . . ?
C013 C010 N9 107.7(4) . . ?
C013 C010 H010 126.1 . . ?
N9 C010 H010 126.1 . . ?
N9 C011 N10 109.8(4) . . ?
N9 C011 H011 125.1 . . ?
N10 C011 H011 125.1 . . ?
N00G C012 C01D 109.0(3) . . ?
N00G C012 H01K 109.9 . . ?
C01D C012 H01K 109.9 . . ?
N00G C012 H01L 109.9 . . ?
C01D C012 H01L 109.9 . . ?
H01K C012 H01L 108.3 . . ?
C010 C013 N10 106.7(4) . . ?
C010 C013 H013 126.6 . . ?
N10 C013 H013 126.6 . . ?
C018 C014 N00G 107.1(4) . . ?
C018 C014 H014 126.4 . . ?
N00G C014 H014 126.4 . . ?
C017 C015 N00C 107.0(4) . . ?
C017 C015 H015 126.5 . . ?
N00C C015 H015 126.5 . . ?
N00D C016 H01M 109.5 . . ?
N00D C016 H01N 109.5 . . ?
H01M C016 H01N 109.5 . . ?
N00D C016 H01O 109.5 . . ?
H01M C016 H01O 109.5 . . ?
H01N C016 H01O 109.5 . . ?
C015 C017 N00H 108.1(4) . . ?
C015 C017 H017 125.9 . . ?
N00H C017 H017 125.9 . . ?
C014 C018 N00D 107.2(4) . . ?
C014 C018 H018 126.4 . . ?
N00D C018 H018 126.4 . . ?
N00C C019 C01E 111.8(4) . . ?
N00C C019 H01C 109.3 . . ?
C01E C019 H01C 109.3 . . ?
N00C C019 H01D 109.3 . . ?
C01E C019 H01D 109.3 . . ?
H01C C019 H01D 107.9 . . ?
N10 C01A H01S 109.5 . . ?
N10 C01A H01T 109.5 . . ?
H01S C01A H01T 109.5 . . ?
N10 C01A H01U 109.5 . . ?
H01S C01A H01U 109.5 . . ?
H01T C01A H01U 109.5 . . ?
N00H C01B H01E 109.5 . . ?
N00H C01B H01F 109.5 . . ?
H01E C01B H01F 109.5 . . ?
N00H C01B H01G 109.5 . . ?
H01E C01B H01G 109.5 . . ?
H01F C01B H01G 109.5 . . ?
C24 C01C N006 107.8(6) . . ?
C24 C01C H01A 110.1 . . ?
N006 C01C H01A 110.1 . . ?
C24 C01C H01B 110.1 . . ?
N006 C01C H01B 110.1 . . ?
H01A C01C H01B 108.5 . . ?
C012 C01D H01P 109.5 . . ?
C012 C01D H01Q 109.5 . . ?
H01P C01D H01Q 109.5 . . ?
C012 C01D H01R 109.5 . . ?
H01P C01D H01R 109.5 . . ?
H01Q C01D H01R 109.5 . . ?
C019 C01E H01H 109.5 . . ?
C019 C01E H01I 109.5 . . ?
H01H C01E H01I 109.5 . . ?
C019 C01E H01J 109.5 . . ?
H01H C01E H01J 109.5 . . ?
H01I C01E H01J 109.5 . . ?
C23 C01F N9 109.7(5) . . ?
C23 C01F H01V 109.7 . . ?
N9 C01F H01V 109.7 . . ?
C23 C01F H01W 109.7 . . ?
N9 C01F H01W 109.7 . . ?
H01V C01F H01W 108.2 . . ?
C01F C23 H23A 109.5 . . ?
C01F C23 H23B 109.5 . . ?
H23A C23 H23B 109.5 . . ?
C01F C23 H23C 109.5 . . ?
H23A C23 H23C 109.5 . . ?
H23B C23 H23C 109.5 . . ?
C01C C24 H24A 109.5 . . ?
C01C C24 H24B 109.5 . . ?
H24A C24 H24B 109.5 . . ?
C01C C24 H24C 109.5 . . ?
H24A C24 H24C 109.5 . . ?
H24B C24 H24C 109.5 . . ?
C0AA C24A H24D 109.5 . . ?
C0AA C24A H24E 109.5 . . ?
H24D C24A H24E 109.5 . . ?
C0AA C24A H24F 109.5 . . ?
H24D C24A H24F 109.5 . . ?
H24E C24A H24F 109.5 . . ?
C24A C0AA N006 108.5(12) . . ?
C24A C0AA H0AA 110.0 . . ?
N006 C0AA H0AA 110.0 . . ?
C24A C0AA H0AB 110.0 . . ?
N006 C0AA H0AB 110.0 . . ?
H0AA C0AA H0AB 108.4 . . ?

loop_
_geom_bond_atom_site_label_1
_geom_bond_atom_site_label_2
_geom_bond_distance
_geom_bond_site_symmetry_2
_geom_bond_publ_flag
Re01 N11 1.673(3) . ?
Re01 C21 2.111(3) . ?
Re01 C00J 2.112(3) . ?
Re01 C00F 2.114(3) . ?
Re01 C22 2.116(3) . ?
Re01 N17 2.355(3) 3_666 ?
Re02 N00I 1.673(3) . ?
Re02 C20 2.107(3) . ?
Re02 C00M 2.114(3) . ?
Re02 C009 2.115(3) . ?
Re02 C00P 2.122(3) . ?
Re02 N008 2.372(3) . ?
N17 C20 1.151(4) . ?
O004 H00D 0.8518 . ?
O004 H00E 0.8498 . ?
N006 C00Z 1.330(5) . ?
N006 C00W 1.369(5) . ?
N006 C01C 1.487(7) . ?
N006 C0AA 1.532(14) . ?
N15 C009 1.149(4) . ?
N008 C21 1.155(4) . ?
N00B C00Z 1.309(5) . ?
N00B C00X 1.368(4) . ?
N00B C00S 1.469(4) . ?
N00C C00Y 1.321(6) . ?
N00C C015 1.387(5) . ?
N00C C019 1.468(6) . ?
N00D C00V 1.325(5) . ?
N00D C018 1.387(5) . ?
N00D C016 1.465(6) . ?
N00E C00M 1.157(4) . ?
C00F N12 1.150(4) . ?
N00G C00V 1.319(5) . ?
N00G C014 1.383(5) . ?
N00G C012 1.466(5) . ?
N00H C00Y 1.334(6) . ?
N00H C017 1.367(6) . ?
N00H C01B 1.469(6) . ?
C00J N13 1.150(5) . ?
N16 C00P 1.144(5) . ?
N14 C22 1.155(4) . ?
N10 C011 1.328(7) . ?
N10 C013 1.376(5) . ?
N10 C01A 1.455(7) . ?
C00S H00A 0.9800 . ?
C00S H00B 0.9800 . ?
C00S H00C 0.9800 . ?
N9 C011 1.320(6) . ?
N9 C010 1.391(6) . ?
N9 C01F 1.513(7) . ?
C00V H00V 0.9500 . ?
C00W C00X 1.346(5) . ?
C00W H00W 0.9500 . ?
C00X H00X 0.9500 . ?
C00Y H00Y 0.9500 . ?
C00Z H00Z 0.9500 . ?
C010 C013 1.347(8) . ?
C010 H010 0.9500 . ?
C011 H011 0.9500 . ?
C012 C01D 1.483(6) . ?
C012 H01K 0.9900 . ?
C012 H01L 0.9900 . ?
C013 H013 0.9500 . ?
C014 C018 1.340(7) . ?
C014 H014 0.9500 . ?
C015 C017 1.338(7) . ?
C015 H015 0.9500 . ?
C016 H01M 0.9800 . ?
C016 H01N 0.9800 . ?
C016 H01O 0.9800 . ?
C017 H017 0.9500 . ?
C018 H018 0.9500 . ?
C019 C01E 1.475(8) . ?
C019 H01C 0.9900 . ?
C019 H01D 0.9900 . ?
C01A H01S 0.9800 . ?
C01A H01T 0.9800 . ?
C01A H01U 0.9800 . ?
C01B H01E 0.9800 . ?
C01B H01F 0.9800 . ?
C01B H01G 0.9800 . ?
C01C C24 1.482(11) . ?
C01C H01A 0.9900 . ?
C01C H01B 0.9900 . ?
C01D H01P 0.9800 . ?
C01D H01Q 0.9800 . ?
C01D H01R 0.9800 . ?
C01E H01H 0.9800 . ?
C01E H01I 0.9800 . ?
C01E H01J 0.9800 . ?
C01F C23 1.497(11) . ?
C01F H01V 0.9900 . ?
C01F H01W 0.9900 . ?
C23 H23A 0.9800 . ?
C23 H23B 0.9800 . ?
C23 H23C 0.9800 . ?
O5 O5 1.53(3) 3_565 ?
C24 H24A 0.9800 . ?
C24 H24B 0.9800 . ?
C24 H24C 0.9800 . ?
C24A C0AA 1.49(2) . ?
C24A H24D 0.9800 . ?
C24A H24E 0.9800 . ?
C24A H24F 0.9800 . ?
C0AA H0AA 0.9900 . ?
C0AA H0AB 0.9900 . ?
